data_7703403
loop_
_publ_author_name
'Li, Huafeng'
'He, Peipei'
'Wan, Rong'
'Zou, Yan'
'Zhao, Xue'
'Ma, Pengtao'
'Niu, Jingyang'
'Wang, Jingping'

_publ_section_title
;
 Trinuclear ruthenium core-containing polyoxometalate-based hybrids:
 preparation, characterization and catalytic behavior.
;
_journal_issue 9
_journal_name_full 'Dalton transactions (Cambridge, England : 2003)'
_journal_page_first 2895
_journal_page_last 2904
_journal_paper_doi 10.1039/c9dt04616j
_journal_volume 49
_journal_year 2020
_chemical_formula_moiety 'As2 O69 W21, 2(C12 H18 Cl3 N18 O Ru3), 5(O)'
_chemical_formula_sum 'C24 H36 As2 Cl6 N36 O76 Ru6 W21'
_chemical_formula_weight 6874.70
_space_group_crystal_system monoclinic
_space_group_IT_number 11
_space_group_name_Hall '-P 2yb'
_space_group_name_H-M_alt 'P 1 21/m 1'
_atom_sites_solution_hydrogens geom
_atom_sites_solution_primary iterative
_audit_creation_date 2019-05-31
_audit_creation_method
;
Olex2 1.2
(compiled 2018.05.29 svn.r3508 for OlexSys, GUI svn.r5506)
;
_audit_update_record
;
2019-08-27 deposited with the CCDC.	2020-01-28 downloaded from the CCDC.
;
_cell_angle_alpha 90
_cell_angle_beta 108.3577(12)
_cell_angle_gamma 90
_cell_formula_units_Z 2
_cell_length_a 18.3691(5)
_cell_length_b 18.3890(6)
_cell_length_c 22.2929(6)
_cell_measurement_reflns_used 7742
_cell_measurement_temperature 150(2)
_cell_measurement_theta_max 28.012
_cell_measurement_theta_min 2.505
_cell_volume 7147.1(4)
_computing_cell_refinement 'SAINT V8.38A (?, 2016)'
_computing_data_reduction 'SAINT V8.38A (?, 2016)'
_computing_molecular_graphics 'Olex2 (Dolomanov et al., 2009)'
_computing_publication_material 'Olex2 (Dolomanov et al., 2009)'
_computing_structure_refinement 'ShelXL (Sheldrick, 2015)'
_computing_structure_solution 'olex2.solve (Bourhis et al., 2015)'
_diffrn_ambient_temperature 149.98
_diffrn_measured_fraction_theta_full 0.997
_diffrn_measured_fraction_theta_max 0.997
_diffrn_measurement_device_type 'Bruker APEX-II CCD'
_diffrn_measurement_method '\f and \w scans'
_diffrn_radiation_monochromator 'Helios multilayer optic'
_diffrn_radiation_type MoK\a
_diffrn_radiation_wavelength 0.71073
_diffrn_reflns_av_R_equivalents 0.0783
_diffrn_reflns_av_unetI/netI 0.0550
_diffrn_reflns_Laue_measured_fraction_full 0.997
_diffrn_reflns_Laue_measured_fraction_max 0.997
_diffrn_reflns_limit_h_max 21
_diffrn_reflns_limit_h_min -21
_diffrn_reflns_limit_k_max 21
_diffrn_reflns_limit_k_min -21
_diffrn_reflns_limit_l_max 26
_diffrn_reflns_limit_l_min -26
_diffrn_reflns_number 71079
_diffrn_reflns_point_group_measured_fraction_full 0.997
_diffrn_reflns_point_group_measured_fraction_max 0.997
_diffrn_reflns_theta_full 25.100
_diffrn_reflns_theta_max 25.100
_diffrn_reflns_theta_min 2.209
_diffrn_source_type Microfocus
_diffrn_standards_number 0
_exptl_absorpt_coefficient_mu 18.089
_exptl_absorpt_correction_T_max 0.7457
_exptl_absorpt_correction_T_min 0.5601
_exptl_absorpt_correction_type numerical
_exptl_absorpt_process_details
;
SADABS-2016/2 - Bruker AXS area detector scaling and absorption correction 
 --------------------------------------------------------------------------

 Reference: Krause, L., Herbst-Irmer, R., Sheldrick G.M. & Stalke D.,
 J. Appl. Cryst. 48 (2015) 3-10.

 Equivalent reflections defined by point group 2/m    for scaling

 Equivalent reflections defined by point group 2/m    for error model

 Reading file M769_01.raw
 Reading file M769_02.raw
 Reading file M769_03.raw
 Reading file M769_04.raw

 Mean and maximum errors in direction cosine check function =   0.000   0.002
 The mean error should not exceed 0.005, and is usually caused by matrix
 changes during data processing.

 Approximate wavelength, cell and maximum 2-theta (from cosines etc.):
 0.71070   18.376   18.391   22.300   90.017  108.353   89.989   56.58

 Scan  2-theta  high res  %[I>3sig(I)]
   1     0.00    0.7501       7.11
   2    13.00    0.7500      34.97
   3    12.10    0.7501      35.46
   4    12.10    0.7501      33.14

 Fast scans:  1

 These scans are used only to provide replacements for reflections missing
 in all other scans (e.g.  overloads suppressed by SAINT) and do not otherwise
 contribute to the final reflection file.

 Fast scans truncated to  1.5000 Angstroms

 ==============================================================================

 PART 1 - Refinement of parameters to model systematic errors

 Thresholds should now be specified for excluding reflections from the
 parameter refinement; these reflections may still be corrected and included
 in the final output .hkl file

   89798 Reflections of which  18298 unique;  168.16 data per frame

 Redundancy:          1     2     3     4     5     6     7     8     9+
 Number of groups:   376  1459  3187  3995  2500  2434  1968  1521   858

 Mean(I/sigma):  -inf    0     1     2     3     5    10    15    20   +inf
 Number of groups:  2620  5315  3117  1872  2295  1804   654   297   324


 Reading crystal faces from file:  D:\frames\guest\M769\work\nac_db.p4p

 Crystal faces:

     H       K       L      d(mm)

  -1.000   0.000   0.000   0.01900
   1.000   0.000   0.000   0.03700
  -1.000   0.000   1.000   0.04600
   1.000   0.000  -1.000   0.03400
  -1.000   1.000   0.000   0.02500
   1.000  -1.000   0.000   0.03800
  -1.000   1.000   1.000   0.04300
   1.000  -1.000  -1.000   0.04600
   0.000   1.000   0.000   0.03300
   0.000  -1.000   0.000   0.05300

  10 Faces  +  16 Corners  =  24 Edges  +  2

 Cycle  1     Mu   0.000 mm-1     Rint  0.13631
 Cycle  2     Mu   5.000 mm-1     Rint  0.16073
 Cycle  3     Mu   1.910 mm-1     Rint  0.14434
 Cycle  4     Mu   0.729 mm-1     Rint  0.13913
 Cycle  5     Mu   0.279 mm-1     Rint  0.13734
 Cycle  6     Mu   0.106 mm-1     Rint  0.13670
 Cycle  7     Mu   0.041 mm-1     Rint  0.13645
 Cycle  8     Mu   0.016 mm-1     Rint  0.13636
 Cycle  9     Mu   0.006 mm-1     Rint  0.13633
 All Rint values calculated using   46011 selected reflections only
 Rint 0.1363 for mu = 0 and 0.1363 for mu =   0.006 mm-1
 All Rint values calculated using   50374 selected reflections only
 Minimum and maximum transmission coefficients = 0.99942 and 0.99976
 Minimum and maximum t-bar = 0.0401 and 0.0982 mm

 Settings for parameter refinement:

 Maximum resolution =  0.1000 A
 (Intensity/sigma) threshold = 1.500
 Restraint esd for equal adjacent scale factors =  0.0050
 Maximum odd and even orders for spherical harmonics =   1   4

   50373 Reflections employed for parameter determination
 Effective data to parameter ratio =   73.71

 wR2(int) =  0.1249 (selected reflections only, before parameter refinement)

 Cycle  wR2(incid)  wR2(diffr)  Mean wt.
    1     0.0996      0.0854     0.8177
    2     0.0818      0.0799     0.8253
    3     0.0793      0.0787     0.8268
    4     0.0787      0.0784     0.8270
    5     0.0786      0.0785     0.8270
    6     0.0785      0.0784     0.8271
    7     0.0784      0.0783     0.8273
    8     0.0782      0.0782     0.8274
    9     0.0782      0.0782     0.8275
   10     0.0781      0.0782     0.8275
   11     0.0781      0.0781     0.8276
   12     0.0781      0.0781     0.8276
   13     0.0781      0.0781     0.8276
   14     0.0781      0.0781     0.8276
   15     0.0780      0.0781     0.8276
   16     0.0780      0.0781     0.8277
   17     0.0780      0.0781     0.8277
   18     0.0780      0.0781     0.8277
   19     0.0780      0.0780     0.8277
   20     0.0780      0.0780     0.8277
   21     0.0780      0.0780     0.8277
   22     0.0780      0.0780     0.8277
   23     0.0780      0.0780     0.8278
   24     0.0780      0.0780     0.8278
   25     0.0780      0.0780     0.8278
   26     0.0780      0.0780     0.8278
   27     0.0780      0.0780     0.8278
   28     0.0780      0.0780     0.8278
   29     0.0780      0.0780     0.8278
   30     0.0780      0.0780     0.8278
   31     0.0780      0.0780     0.8278
   32     0.0780      0.0780     0.8278
   33     0.0780      0.0780     0.8278
   34     0.0779      0.0780     0.8278
   35     0.0779      0.0780     0.8278
   36     0.0779      0.0780     0.8279
   37     0.0779      0.0780     0.8279
   38     0.0779      0.0780     0.8279
   39     0.0779      0.0780     0.8279
   40     0.0779      0.0780     0.8279
   41     0.0779      0.0780     0.8279
   42     0.0779      0.0780     0.8279
   43     0.0779      0.0780     0.8279
   44     0.0779      0.0780     0.8279
   45     0.0779      0.0780     0.8279
   46     0.0779      0.0780     0.8279
   47     0.0779      0.0780     0.8279
   48     0.0779      0.0780     0.8279
   49     0.0779      0.0780     0.8279
   50     0.0779      0.0780     0.8279

 wR2(int) =  0.0780 (selected reflections only, after parameter refinement)

 ==============================================================================

 PART 2 - Reject outliers and establish error model

 Rejected reflections are ignored in the statistics and Postscript plots
 (except the detector diagnostics) and in the output .hkl file
 Before applying rejections there are:

   89798 total and  18298 unique reflections assuming Friedel's law
 plus   8052 total and  2304 unique reflections in fast scans

 Reflections rejected for which |I-<I>|/su >   4.00
 where:  su^2 = sigma(I)^2 + (  0.04000 <I>)^2  (sigma(I) from SAINT)

   89589 total and  18297 unique reflections left after |I-<I>|/su test
 plus   7997 total and  2304 unique reflections in fast scans

 su^2 = [K*sigma(I)]^2 + [g<I>]^2  where sigma(I) is from SAINT


 Error model 5: refine all K and overall g

 Run 2theta R(int) Incid. factors Diffr. factors    K      g   I/s(lim) Total I>2sig(I)
   1f  0.0  0.2677  0.669 - 1.015  0.941 - 1.171  1.310  0.0373  26.8    7997    2774
   2  13.0  0.1332  0.578 - 0.871  0.940 - 1.171  0.906  0.0373  26.8   57093   28185
   3  12.1  0.1248  0.612 - 0.637  0.961 - 1.169  0.903  0.0373  26.8   14192    7006
   4  12.1  0.1453  0.629 - 0.856  0.940 - 1.169  0.924  0.0373  26.8   18304    8635

 I/s(lim) is the limiting value of I/sigma(I) for a reflection of infinite
 intensity, and may be used as a criterion for data quality (Diederichs(2010),
 Acta Cryst, D66, 733-740. The above statistics are based on all non-rejected
 data, ignoring reflections without equivalents when estimating R(int) and K.


 Scan  2-theta  high res  %[I>3sig(I)]
   1     0.00    0.7501       7.11
   2    13.00    0.7500      34.97
   3    12.10    0.7501      35.46
   4    12.10    0.7501      33.14

 Fast scans:  1

 These scans are used only to provide replacements for reflections missing
 in all other scans (e.g.  overloads suppressed by SAINT) and do not otherwise
 contribute to the final reflection file.

 Fast scans truncated to  1.5000 Angstroms

 ==============================================================================

 PART 1 - Refinement of parameters to model systematic errors

 Thresholds should now be specified for excluding reflections from the
 parameter refinement; these reflections may still be corrected and included
 in the final output .hkl file

   89798 Reflections of which  18298 unique;  168.16 data per frame

 Redundancy:          1     2     3     4     5     6     7     8     9+
 Number of groups:   376  1459  3187  3995  2500  2434  1968  1521   858

 Mean(I/sigma):  -inf    0     1     2     3     5    10    15    20   +inf
 Number of groups:  2620  5315  3117  1872  2295  1804   654   297   324


 Reading crystal faces from file:  D:\frames\guest\M769\work\nac_db.p4p

 Crystal faces:

     H       K       L      d(mm)

  -1.000   0.000   0.000   0.01900
   1.000   0.000   0.000   0.03700
  -1.000   0.000   1.000   0.04600
   1.000   0.000  -1.000   0.03400
  -1.000   1.000   0.000   0.02500
   1.000  -1.000   0.000   0.03800
  -1.000   1.000   1.000   0.04300
   1.000  -1.000  -1.000   0.04600
   0.000   1.000   0.000   0.03300
   0.000  -1.000   0.000   0.05300

  10 Faces  +  16 Corners  =  24 Edges  +  2

 Cycle  1     Mu   0.000 mm-1     Rint  0.13631
 Cycle  2     Mu   5.000 mm-1     Rint  0.16073
 Cycle  3     Mu   1.910 mm-1     Rint  0.14434
 Cycle  4     Mu   0.729 mm-1     Rint  0.13913
 Cycle  5     Mu   0.279 mm-1     Rint  0.13734
 Cycle  6     Mu   0.106 mm-1     Rint  0.13670
 Cycle  7     Mu   0.041 mm-1     Rint  0.13645
 Cycle  8     Mu   0.016 mm-1     Rint  0.13636
 Cycle  9     Mu   0.006 mm-1     Rint  0.13633
 All Rint values calculated using   46010 selected reflections only
 Rint 0.1363 for mu = 0 and 0.1363 for mu =   0.006 mm-1
 All Rint values calculated using   50373 selected reflections only
 Minimum and maximum transmission coefficients = 0.99942 and 0.99976
 Minimum and maximum t-bar = 0.0401 and 0.0982 mm

 Settings for parameter refinement:

 Maximum resolution =  0.1000 A
 (Intensity/sigma) threshold = 1.500
 Restraint esd for equal adjacent scale factors =  0.0050
 Maximum odd and even orders for spherical harmonics =   1   4

   50373 Reflections employed for parameter determination
 Effective data to parameter ratio =   73.71

 wR2(int) =  0.1249 (selected reflections only, before parameter refinement)

 Cycle  wR2(incid)  wR2(diffr)  Mean wt.
    1     0.0996      0.0854     0.8177
    2     0.0818      0.0800     0.8253
    3     0.0793      0.0787     0.8268
    4     0.0787      0.0784     0.8270
    5     0.0786      0.0785     0.8270
    6     0.0785      0.0784     0.8271
    7     0.0784      0.0783     0.8272
    8     0.0783      0.0782     0.8274
    9     0.0782      0.0782     0.8275
   10     0.0781      0.0782     0.8275
   11     0.0781      0.0781     0.8275
   12     0.0781      0.0781     0.8276
   13     0.0781      0.0781     0.8276
   14     0.0781      0.0781     0.8276
   15     0.0781      0.0781     0.8276
   16     0.0780      0.0781     0.8277
   17     0.0780      0.0781     0.8277
   18     0.0780      0.0781     0.8277
   19     0.0780      0.0780     0.8277
   20     0.0780      0.0780     0.8277
   21     0.0780      0.0780     0.8277
   22     0.0780      0.0780     0.8277
   23     0.0780      0.0780     0.8278
   24     0.0780      0.0780     0.8278
   25     0.0780      0.0780     0.8278
   26     0.0780      0.0780     0.8278
   27     0.0780      0.0780     0.8278
   28     0.0780      0.0780     0.8278
   29     0.0780      0.0780     0.8278
   30     0.0780      0.0780     0.8278
   31     0.0780      0.0780     0.8278
   32     0.0780      0.0780     0.8278
   33     0.0779      0.0780     0.8278
   34     0.0779      0.0780     0.8278
   35     0.0779      0.0780     0.8278
   36     0.0779      0.0780     0.8278
   37     0.0779      0.0780     0.8279
   38     0.0779      0.0780     0.8279
   39     0.0779      0.0780     0.8279
   40     0.0779      0.0780     0.8279
   41     0.0779      0.0780     0.8279
   42     0.0779      0.0780     0.8279
   43     0.0779      0.0780     0.8279
   44     0.0779      0.0780     0.8279
   45     0.0779      0.0780     0.8279
   46     0.0779      0.0780     0.8279
   47     0.0779      0.0780     0.8279
   48     0.0779      0.0780     0.8279
   49     0.0779      0.0780     0.8279
   50     0.0779      0.0780     0.8279

 wR2(int) =  0.0780 (selected reflections only, after parameter refinement)

 ==============================================================================

 PART 2 - Reject outliers and establish error model

 Rejected reflections are ignored in the statistics and Postscript plots
 (except the detector diagnostics) and in the output .hkl file
 Before applying rejections there are:

   89798 total and  18298 unique reflections assuming Friedel's law
 plus   8052 total and  2304 unique reflections in fast scans

 Reflections rejected for which |I-<I>|/su >   4.00
 where:  su^2 = sigma(I)^2 + (  0.04000 <I>)^2  (sigma(I) from SAINT)

   89589 total and  18297 unique reflections left after |I-<I>|/su test
 plus   7997 total and  2304 unique reflections in fast scans

 su^2 = [K*sigma(I)]^2 + [g<I>]^2  where sigma(I) is from SAINT


 Error model 5: refine all K and overall g

 Run 2theta R(int) Incid. factors Diffr. factors    K      g   I/s(lim) Total I>2sig(I)
   1f  0.0  0.2677  0.672 - 1.018  0.941 - 1.171  1.310  0.0374  26.8    7997    2774
   2  13.0  0.1332  0.570 - 0.860  0.940 - 1.171  0.906  0.0374  26.8   57093   28186
   3  12.1  0.1248  0.669 - 0.696  0.961 - 1.169  0.903  0.0374  26.8   14192    7006
   4  12.1  0.1453  0.610 - 0.830  0.940 - 1.169  0.924  0.0374  26.8   18304    8635

 I/s(lim) is the limiting value of I/sigma(I) for a reflection of infinite
 intensity, and may be used as a criterion for data quality (Diederichs(2010),
 Acta Cryst, D66, 733-740. The above statistics are based on all non-rejected
 data, ignoring reflections without equivalents when estimating R(int) and K.


 ==============================================================================

 PART 3 - Output Postscript diagnostics and corrected data

 Diagnostic plots written to Postscript file M769.eps


 ** R(int) could not be plotted for   1 scans - insufficient common reflections
 Reflections not merged
       1 Overloads replaced by fast scan measurements
   89590 Corrected reflections written to file M769_0m.hkl
 Estimated minimum and maximum transmission:  0.0006  0.0090
 The ratio of these values is more reliable than their absolute values!
 Additional spherical absorption correction applied with mu*r = 10.0000
;
_exptl_crystal_colour 'dark red'
_exptl_crystal_colour_modifier dark
_exptl_crystal_colour_primary red
_exptl_crystal_density_diffrn 3.195
_exptl_crystal_description block
_exptl_crystal_F_000 6052
_exptl_crystal_size_max 0.14
_exptl_crystal_size_mid 0.12
_exptl_crystal_size_min 0.08
_refine_diff_density_max 3.614
_refine_diff_density_min -2.429
_refine_diff_density_rms 0.451
_refine_ls_extinction_method none
_refine_ls_goodness_of_fit_ref 1.025
_refine_ls_hydrogen_treatment constr
_refine_ls_matrix_type full
_refine_ls_number_parameters 811
_refine_ls_number_reflns 13115
_refine_ls_number_restraints 25
_refine_ls_restrained_S_all 1.026
_refine_ls_R_factor_all 0.0983
_refine_ls_R_factor_gt 0.0735
_refine_ls_shift/su_max 0.001
_refine_ls_shift/su_mean 0.000
_refine_ls_structure_factor_coef Fsqd
_refine_ls_weighting_details 'w=1/[\s^2^(Fo^2^)+(0.1354P)^2^] where P=(Fo^2^+2Fc^2^)/3'
_refine_ls_weighting_scheme calc
_refine_ls_wR_factor_gt 0.1913
_refine_ls_wR_factor_ref 0.2175
_reflns_Friedel_coverage 0.000
_reflns_number_gt 8797
_reflns_number_total 13115
_reflns_threshold_expression 'I > 2\s(I)'
_cod_data_source_file c9dt04616j2.cif
_cod_data_source_block njy1_a_CCDC1
_cod_depositor_comments 'Adding full bibliography for 7703402--7703403.cif.'
_cod_database_code 7703403
_shelx_shelxl_version_number 2018/3
_shelx_space_group_comment
;
The symmetry employed for this shelxl refinement is uniquely defined
by the following loop, which should always be used as a source of
symmetry information in preference to the above space-group names.
They are only intended as comments.
;
_shelx_estimated_absorpt_t_max 0.326
_shelx_estimated_absorpt_t_min 0.186
_diffrn_source_source 'Incoatc Ius 3.0 '
_olex2_refinement_description
;
1. Fixed Uiso
 At 1.2 times of:
  All C(H) groups, All N(H) groups
2. Restrained distances
 C7-N2
 1.38 with sigma of 0.02
 C6-N2
 1.38 with sigma of 0.02
 N7-C10
 1.38 with sigma of 0.02
 N8-C10
 1.38 with sigma of 0.02
 C8-N6
 1.38 with sigma of 0.02
 C7-C6
 2.4 with sigma of 0.04
3. Rigid bond restraints
 N6, C8
 with sigma for 1-2 distances of 0.01 and sigma for 1-3 distances of 0.01
4. Uiso/Uaniso restraints and constraints
Uanis(O27) \\sim Ueq, Uanis(N16) \\sim Ueq, Uanis(N6) \\sim Ueq: with sigma of
0.01 and sigma for terminal atoms of 0.02
5.a Aromatic/amide H refined with riding coordinates:
 N2(H2), N6(H6), N8(H8), N10(H10), N13(H13), N16(H16), N18(H18), N20(H20),
 C1(H1), C2(H2A), C4(H4), C5(H5), C6(H6A), C7(H7), C8(H8A), C9(H9), C10(H10A),
 C25(H25), C32(H32), C33(H33)
;
_olex2_submission_special_instructions 'No special instructions were received'

loop_
_space_group_symop_operation_xyz
'x, y, z'
'-x, y+1/2, -z'
'-x, -y, -z'
'x, -y-1/2, z'

loop_
_atom_site_label
_atom_site_type_symbol
_atom_site_fract_x
_atom_site_fract_y
_atom_site_fract_z
_atom_site_U_iso_or_equiv
_atom_site_adp_type
_atom_site_occupancy
_atom_site_site_symmetry_order
_atom_site_calc_flag
_atom_site_refinement_flags_posn
_atom_site_refinement_flags_adp
_atom_site_refinement_flags_occupancy
W1 W -0.07991(6) 0.65015(5) 0.09729(4) 0.0627(3) Uani 1 1 d . . .
W2 W 0.07803(9) 0.750000 0.06553(6) 0.0644(3) Uani 1 2 d S T P
W3 W 0.04691(6) 0.56004(5) 0.21472(4) 0.0599(2) Uani 1 1 d . . .
W4 W -0.09767(6) 0.64908(5) 0.24232(4) 0.0589(2) Uani 1 1 d . . .
W5 W 0.20627(6) 0.65887(5) 0.18218(5) 0.0635(3) Uani 1 1 d . . .
W6 W -0.00874(7) 0.750000 0.38720(5) 0.0550(3) Uani 1 2 d S T P
W7 W 0.20868(8) 0.62837(9) 0.34471(5) 0.0977(4) Uani 1 1 d . . .
W8 W 0.08319(5) 0.64949(5) 0.53398(4) 0.0579(2) Uani 1 1 d . . .
W9 W 0.22529(6) 0.56090(5) 0.50223(4) 0.0625(2) Uani 1 1 d . . .
W10 W 0.38538(6) 0.65943(6) 0.47213(5) 0.0703(3) Uani 1 1 d . . .
W11 W 0.41683(9) 0.750000 0.60793(7) 0.0734(4) Uani 1 2 d S T P
W12 W 0.25913(6) 0.64998(5) 0.63924(4) 0.0657(3) Uani 1 1 d . . .
Ru1 Ru -0.17966(15) 0.16185(10) 0.13031(9) 0.0746(6) Uani 1 1 d . . .
Ru2 Ru -0.02258(18) 0.250000 0.19751(12) 0.0679(7) Uani 1 2 d S T P
Ru3 Ru 0.72113(16) 0.750000 0.48030(13) 0.0684(7) Uani 1 2 d S T P
Ru4 Ru 0.61555(12) 0.83830(10) 0.35844(10) 0.0656(5) Uani 1 1 d . . .
As1 As 0.21935(18) 0.750000 0.48448(14) 0.0545(6) Uani 1 2 d S T P
As2 As 0.06194(18) 0.750000 0.23119(13) 0.0537(6) Uani 1 2 d S T P
Cl1 Cl -0.2451(6) 0.0483(4) 0.1021(4) 0.109(3) Uani 1 1 d . . .
Cl2 Cl 0.1116(7) 0.250000 0.2495(5) 0.096(3) Uani 1 2 d S T P
Cl3 Cl 0.5762(5) 0.9520(4) 0.3065(4) 0.096(2) Uani 1 1 d . . .
Cl4 Cl 0.8187(7) 0.750000 0.5802(5) 0.114(4) Uani 1 2 d S T P
O1 O 0.0490(9) 0.8201(7) 0.4462(6) 0.060(3) Uani 1 1 d . . .
O2 O -0.0234(9) 0.6790(7) 0.3221(6) 0.057(3) Uani 1 1 d . . .
O3 O -0.1229(13) 0.750000 0.2310(10) 0.061(5) Uani 1 2 d S T P
O4 O 0.1877(8) 0.6019(8) 0.4198(6) 0.060(3) Uani 1 1 d . . .
O5 O 0.1109(9) 0.6012(8) 0.2934(6) 0.061(3) Uani 1 1 d . . .
O6 O 0.1257(9) 0.5953(8) 0.1804(7) 0.067(4) Uani 1 1 d . . .
O7 O 0.1201(9) 0.5622(8) 0.5056(6) 0.062(4) Uani 1 1 d . . .
O8 O -0.0381(8) 0.5629(7) 0.2478(6) 0.055(3) Uani 1 1 d . . .
O9 O 0.2279(10) 0.6636(8) 0.2710(7) 0.067(4) Uani 1 1 d . . .
O10 O 0.0749(13) 0.750000 0.5505(9) 0.062(5) Uani 1 2 d S T P
O11 O -0.0032(8) 0.6763(7) 0.1972(6) 0.055(3) Uani 1 1 d . . .
O12 O -0.1418(9) 0.6342(8) 0.1523(7) 0.063(4) Uani 1 1 d . . .
O13 O -0.0258(9) 0.5621(8) 0.1317(7) 0.065(4) Uani 1 1 d . . .
O14 O 0.1544(9) 0.8231(8) 0.0932(6) 0.062(3) Uani 1 1 d . . .
O15 O 0.1497(9) 0.6332(8) 0.6172(7) 0.062(3) Uani 1 1 d . . .
O16 O 0.0042(10) 0.6799(8) 0.0711(6) 0.064(4) Uani 1 1 d . . .
O17 O 0.2060(9) 0.6773(7) 0.5346(6) 0.059(3) Uani 1 1 d . . .
O18 O 0.2618(9) 0.5627(9) 0.5920(7) 0.071(4) Uani 1 1 d . . .
O19 O 0.2579(12) 0.750000 0.1853(10) 0.062(5) Uani 1 2 d S T P
O20 O 0.0008(9) 0.6152(8) 0.5426(7) 0.067(4) Uani 1 1 d . . .
O21 O 0.3036(10) 0.6662(9) 0.3966(7) 0.071(4) Uani 1 1 d . . .
O22 O 0.2424(13) 0.750000 0.6544(10) 0.074(6) Uani 1 2 d S T P
O23 O 0.3234(11) 0.750000 0.5102(9) 0.059(5) Uani 1 2 d S T P
O24 O 0.3232(8) 0.5968(8) 0.5022(7) 0.060(3) Uani 1 1 d . . .
O25 O -0.0924(14) 0.750000 0.4001(10) 0.070(6) Uani 1 2 d S T P
O26 O 0.1159(12) 0.750000 0.1754(10) 0.060(5) Uani 1 2 d S T P
O27 O 0.4131(14) 0.750000 0.4457(11) 0.070(5) Uani 1 2 d S TU P
O28 O -0.1704(10) 0.6154(8) 0.2681(8) 0.074(4) Uani 1 1 d . . .
O29 O 0.0672(9) 0.4693(8) 0.2236(7) 0.064(4) Uani 1 1 d . . .
O30 O 0.2853(10) 0.6119(10) 0.7140(8) 0.077(4) Uani 1 1 d . . .
O31 O 0.4342(11) 0.6700(7) 0.5595(6) 0.076(5) Uani 1 1 d . . .
O32 O 0.3538(9) 0.6803(9) 0.6312(7) 0.067(4) Uani 1 1 d . . .
O33 O -0.1078(12) 0.750000 0.0911(8) 0.058(5) Uani 1 2 d S T P
O34 O -0.1291(14) 0.250000 0.1518(9) 0.069(6) Uani 1 2 d S T P
O35 O 0.4949(13) 0.750000 0.6716(12) 0.080(6) Uani 1 2 d S T P
O36 O 0.2330(9) 0.4729(8) 0.4850(7) 0.068(4) Uani 1 1 d . . .
O37 O 0.4408(11) 0.5974(11) 0.4510(10) 0.090(5) Uani 1 1 d . . .
O38 O 0.6479(12) 0.750000 0.4003(10) 0.061(5) Uani 1 2 d S T P
O39 O 0.2561(10) 0.5327(8) 0.3391(7) 0.070(4) Uani 1 1 d . . .
O40 O 0.0672(19) 0.750000 -0.0134(12) 0.095(8) Uani 1 2 d S T P
O41 O -0.1421(11) 0.6151(8) 0.0302(7) 0.076(4) Uani 1 1 d . . .
O42 O 0.2745(11) 0.5998(9) 0.1770(8) 0.077(5) Uani 1 1 d . . .
O1W O -0.0146(8) -0.0366(7) 0.3966(7) 0.061(3) Uani 1 1 d . . .
O2W O -0.4373(11) 0.250000 -0.1646(8) 0.079(7) Uani 1 2 d S T P
O3W O 0.1062(17) 0.5130(11) 0.0552(11) 0.116(8) Uani 1 1 d . . .
N1 N -0.1181(15) 0.1273(10) 0.2190(10) 0.078(6) Uani 1 1 d . . .
N2 N -0.0532(12) 0.0767(10) 0.3088(8) 0.077(6) Uani 1 1 d D . .
H2 H -0.042456 0.045450 0.340283 0.093 Uiso 1 1 calc R . .
N3 N -0.0470(14) 0.1652(10) 0.2500(9) 0.073(6) Uani 1 1 d . . .
N4 N -0.0161(13) 0.3333(10) 0.1356(8) 0.067(5) Uani 1 1 d . . .
N5 N -0.0855(14) 0.3719(10) 0.1077(9) 0.078(6) Uani 1 1 d . . .
N6 N 0.0094(16) 0.4138(15) 0.0771(13) 0.106(7) Uani 1 1 d D U .
H6 H 0.034309 0.439688 0.056686 0.127 Uiso 1 1 calc R . .
N7 N -0.2310(12) 0.2133(11) 0.0446(9) 0.077(5) Uani 1 1 d D . .
N8 N -0.2949(19) 0.250000 -0.0512(11) 0.077(8) Uani 1 2 d DS T P
H8 H -0.317682 0.250000 -0.092304 0.092 Uiso 1 2 calc RS T P
N9 N -0.2668(14) 0.2120(13) 0.1536(9) 0.085(6) Uani 1 1 d . . .
N10 N -0.367(3) 0.250000 0.1735(16) 0.109(12) Uani 1 2 d S T P
H10 H -0.408634 0.250000 0.184962 0.131 Uiso 1 2 calc RS T P
N11 N 0.7303(11) 0.8682(10) 0.3899(10) 0.066(5) Uani 1 1 d . . .
N12 N 0.7753(11) 0.8306(11) 0.4460(10) 0.068(5) Uani 1 1 d . . .
N13 N 0.8441(11) 0.9086(11) 0.4177(10) 0.073(5) Uani 1 1 d . . .
H13 H 0.884084 0.934936 0.417699 0.087 Uiso 1 1 calc R . .
N14 N 0.6559(13) 0.6639(13) 0.4968(11) 0.080(6) Uani 1 1 d . . .
N15 N 0.6139(14) 0.6231(11) 0.4467(12) 0.083(6) Uani 1 1 d . . .
N16 N 0.6118(15) 0.5713(15) 0.5311(13) 0.097(7) Uani 1 1 d . U .
H16 H 0.600507 0.539486 0.556295 0.117 Uiso 1 1 calc R . .
N17 N 0.6291(12) 0.7876(10) 0.2781(9) 0.071(5) Uani 1 1 d . . .
N18 N 0.6613(16) 0.750000 0.2006(13) 0.076(8) Uani 1 2 d S T P
H18 H 0.673231 0.750000 0.165364 0.091 Uiso 1 2 calc RS T P
N19 N 0.5098(12) 0.7873(10) 0.3338(9) 0.066(5) Uani 1 1 d . . .
N20 N 0.3909(16) 0.750000 0.3082(14) 0.073(7) Uani 1 2 d S T P
H20 H 0.340442 0.750000 0.296640 0.088 Uiso 1 2 calc RS T P
C1 C 0.7763(16) 0.9125(14) 0.3771(14) 0.080(7) Uani 1 1 d . . .
H1 H 0.762504 0.944568 0.341914 0.096 Uiso 1 1 calc R . .
C2 C 0.8426(15) 0.8563(12) 0.4608(12) 0.066(6) Uani 1 1 d . . .
H2A H 0.884748 0.841713 0.495945 0.079 Uiso 1 1 calc R . .
C4 C 0.4373(16) 0.8097(13) 0.3188(12) 0.073(7) Uani 1 1 d . . .
H4 H 0.420791 0.858885 0.316011 0.087 Uiso 1 1 calc R . .
C5 C -0.3312(16) 0.191(2) 0.1637(15) 0.095(9) Uani 1 1 d . . .
H5 H -0.348461 0.142626 0.163787 0.114 Uiso 1 1 calc R . .
C6 C -0.0074(13) 0.1341(12) 0.3056(10) 0.075(7) Uani 1 1 d D . .
H6A H 0.040215 0.148510 0.335010 0.090 Uiso 1 1 calc R . .
C7 C -0.1179(12) 0.0735(12) 0.2572(11) 0.073(6) Uani 1 1 d D . .
H7 H -0.156826 0.037513 0.250358 0.087 Uiso 1 1 calc R . .
C8 C -0.0664(15) 0.4209(14) 0.0735(10) 0.083(6) Uani 1 1 d D U .
H8A H -0.100232 0.456819 0.049200 0.100 Uiso 1 1 calc R . .
C9 C 0.0379(17) 0.3597(13) 0.1180(10) 0.069(6) Uani 1 1 d . . .
H9 H 0.089671 0.343732 0.131567 0.083 Uiso 1 1 calc R . .
C10 C -0.2741(14) 0.1919(12) -0.0136(8) 0.078(7) Uani 1 1 d D . .
H10A H -0.287498 0.142992 -0.025991 0.094 Uiso 1 1 calc R . .
C25 C 0.6506(16) 0.8077(15) 0.2324(10) 0.075(7) Uani 1 1 d . . .
H25 H 0.658058 0.856762 0.222206 0.090 Uiso 1 1 calc R . .
C32 C 0.6535(14) 0.6298(19) 0.5478(16) 0.094(9) Uani 1 1 d . . .
H32 H 0.678183 0.645199 0.589977 0.113 Uiso 1 1 calc R . .
C33 C 0.5902(18) 0.5694(17) 0.4690(16) 0.094(9) Uani 1 1 d . . .
H33 H 0.560107 0.531570 0.444159 0.113 Uiso 1 1 calc R . .

loop_
_atom_site_aniso_label
_atom_site_aniso_U_11
_atom_site_aniso_U_22
_atom_site_aniso_U_33
_atom_site_aniso_U_23
_atom_site_aniso_U_13
_atom_site_aniso_U_12
W1 0.0774(6) 0.0566(5) 0.0516(5) -0.0027(4) 0.0167(4) -0.0034(4)
W2 0.0841(9) 0.0596(7) 0.0536(7) 0.000 0.0275(6) 0.000
W3 0.0721(6) 0.0493(5) 0.0594(5) -0.0013(3) 0.0223(4) -0.0018(4)
W4 0.0646(6) 0.0568(5) 0.0554(5) -0.0023(3) 0.0188(4) -0.0052(4)
W5 0.0751(6) 0.0596(5) 0.0632(5) 0.0003(4) 0.0322(5) 0.0037(4)
W6 0.0612(7) 0.0522(6) 0.0517(6) 0.000 0.0178(5) 0.000
W7 0.0830(8) 0.1516(12) 0.0562(6) 0.0080(6) 0.0185(5) -0.0405(8)
W8 0.0613(5) 0.0588(5) 0.0541(5) 0.0052(3) 0.0188(4) -0.0004(4)
W9 0.0686(6) 0.0586(5) 0.0616(5) 0.0060(4) 0.0226(4) 0.0053(4)
W10 0.0601(6) 0.0770(6) 0.0741(6) -0.0003(5) 0.0218(5) 0.0057(4)
W11 0.0610(8) 0.0848(9) 0.0687(8) 0.000 0.0125(6) 0.000
W12 0.0663(6) 0.0720(6) 0.0550(5) 0.0064(4) 0.0138(4) 0.0023(4)
Ru1 0.1028(16) 0.0574(10) 0.0597(11) -0.0005(8) 0.0201(11) -0.0057(10)
Ru2 0.090(2) 0.0605(14) 0.0518(13) 0.000 0.0200(13) 0.000
Ru3 0.0621(16) 0.0828(18) 0.0613(15) 0.000 0.0210(12) 0.000
Ru4 0.0610(11) 0.0622(10) 0.0738(12) -0.0002(8) 0.0215(9) -0.0004(8)
As1 0.0560(17) 0.0557(16) 0.0533(15) 0.000 0.0193(13) 0.000
As2 0.0636(18) 0.0470(14) 0.0517(15) 0.000 0.0197(13) 0.000
Cl1 0.145(8) 0.085(5) 0.098(5) -0.011(4) 0.037(5) -0.034(5)
Cl2 0.102(8) 0.103(7) 0.084(6) 0.000 0.029(6) 0.000
Cl3 0.098(5) 0.071(4) 0.111(5) 0.016(4) 0.023(4) 0.007(3)
Cl4 0.083(7) 0.185(13) 0.069(6) 0.000 0.018(5) 0.000
O1 0.078(10) 0.055(8) 0.044(7) 0.002(6) 0.015(7) -0.014(7)
O2 0.072(9) 0.052(7) 0.048(7) -0.010(6) 0.017(7) -0.002(7)
O3 0.073(14) 0.041(10) 0.066(12) 0.000 0.020(10) 0.000
O4 0.051(8) 0.074(9) 0.058(8) 0.015(7) 0.023(7) 0.000(7)
O5 0.070(9) 0.070(9) 0.047(7) -0.005(6) 0.022(7) -0.009(7)
O6 0.081(11) 0.064(9) 0.056(8) 0.005(7) 0.024(8) 0.007(8)
O7 0.072(10) 0.068(9) 0.045(7) 0.007(6) 0.019(7) -0.011(7)
O8 0.066(9) 0.053(7) 0.042(7) -0.002(5) 0.013(6) -0.003(6)
O9 0.086(11) 0.064(9) 0.061(9) 0.006(7) 0.036(8) 0.018(8)
O10 0.067(13) 0.061(12) 0.058(11) 0.000 0.021(10) 0.000
O11 0.070(9) 0.045(7) 0.045(7) -0.004(5) 0.014(6) -0.005(6)
O12 0.074(10) 0.058(8) 0.058(8) -0.006(6) 0.021(7) -0.009(7)
O13 0.078(10) 0.056(8) 0.059(8) 0.000(6) 0.017(8) 0.015(7)
O14 0.073(10) 0.057(8) 0.053(8) -0.003(6) 0.016(7) -0.007(7)
O15 0.060(9) 0.073(9) 0.055(8) -0.002(7) 0.019(7) 0.006(7)
O16 0.093(12) 0.062(8) 0.039(7) 0.001(6) 0.022(7) -0.007(8)
O17 0.068(9) 0.055(8) 0.052(8) -0.003(6) 0.017(7) -0.003(7)
O18 0.068(10) 0.079(10) 0.067(9) 0.021(8) 0.023(8) 0.012(8)
O19 0.063(13) 0.061(12) 0.071(13) 0.000 0.036(11) 0.000
O20 0.072(10) 0.063(9) 0.067(9) -0.002(7) 0.023(8) -0.003(7)
O21 0.073(10) 0.079(10) 0.064(9) 0.000(8) 0.025(8) -0.010(8)
O22 0.058(13) 0.105(18) 0.053(12) 0.000 0.007(10) 0.000
O23 0.043(10) 0.086(14) 0.049(10) 0.000 0.015(9) 0.000
O24 0.052(8) 0.056(8) 0.072(9) -0.001(7) 0.020(7) 0.015(6)
O25 0.084(16) 0.063(13) 0.056(12) 0.000 0.013(11) 0.000
O26 0.075(14) 0.052(10) 0.069(12) 0.000 0.048(11) 0.000
O27 0.084(9) 0.070(9) 0.077(9) 0.000 0.058(8) 0.000
O28 0.078(11) 0.062(9) 0.079(10) -0.013(8) 0.021(9) -0.021(8)
O29 0.075(10) 0.052(8) 0.069(9) 0.003(7) 0.028(8) 0.006(7)
O30 0.081(11) 0.083(11) 0.064(9) 0.005(8) 0.016(8) 0.008(9)
O31 0.130(14) 0.049(7) 0.028(6) 0.002(5) -0.007(7) 0.056(9)
O32 0.066(10) 0.068(9) 0.059(8) -0.001(7) 0.007(7) -0.001(7)
O33 0.064(13) 0.057(11) 0.040(9) 0.000 -0.002(9) 0.000
O34 0.083(16) 0.074(14) 0.045(11) 0.000 0.013(10) 0.000
O35 0.054(13) 0.104(18) 0.080(15) 0.000 0.019(12) 0.000
O36 0.072(10) 0.062(9) 0.067(9) 0.004(7) 0.017(8) -0.002(7)
O37 0.070(11) 0.091(12) 0.113(14) -0.029(11) 0.034(10) -0.019(9)
O38 0.066(13) 0.057(11) 0.070(13) 0.000 0.034(11) 0.000
O39 0.091(12) 0.053(8) 0.066(9) 0.002(7) 0.025(8) -0.016(8)
O40 0.14(3) 0.094(18) 0.060(14) 0.000 0.048(16) 0.000
O41 0.099(13) 0.060(9) 0.062(9) -0.010(7) 0.016(9) -0.017(8)
O42 0.098(13) 0.077(10) 0.068(10) -0.001(8) 0.042(9) 0.012(9)
O1W 0.061(9) 0.052(8) 0.067(9) 0.005(6) 0.015(7) -0.010(6)
O2W 0.037(11) 0.16(2) 0.027(9) 0.000 -0.006(8) 0.000
O3W 0.19(3) 0.074(12) 0.104(15) 0.018(11) 0.073(16) -0.016(13)
N1 0.111(18) 0.054(10) 0.081(13) 0.009(10) 0.049(13) 0.012(11)
N2 0.120(19) 0.061(11) 0.050(10) 0.015(8) 0.026(11) 0.013(11)
N3 0.113(18) 0.052(10) 0.055(10) 0.013(8) 0.026(11) 0.015(11)
N4 0.091(15) 0.055(10) 0.052(10) 0.000(8) 0.019(10) -0.018(10)
N5 0.110(17) 0.050(10) 0.050(10) 0.011(8) -0.006(10) -0.012(10)
N6 0.125(11) 0.100(11) 0.096(11) -0.003(8) 0.039(9) -0.002(9)
N7 0.089(15) 0.065(11) 0.081(13) 0.003(9) 0.031(12) -0.006(10)
N8 0.10(2) 0.087(19) 0.036(12) 0.000 0.016(13) 0.000
N9 0.087(16) 0.101(15) 0.056(11) 0.003(10) 0.007(11) 0.001(12)
N10 0.10(3) 0.16(4) 0.063(19) 0.000 0.025(19) 0.000
N11 0.058(11) 0.063(11) 0.077(12) -0.002(9) 0.020(10) -0.008(9)
N12 0.053(11) 0.077(12) 0.086(13) -0.011(10) 0.037(10) 0.000(9)
N13 0.043(11) 0.077(13) 0.097(14) -0.023(11) 0.020(10) -0.013(9)
N14 0.068(13) 0.109(16) 0.076(13) 0.020(12) 0.042(11) 0.012(12)
N15 0.087(16) 0.057(12) 0.109(17) 0.006(12) 0.036(14) 0.012(11)
N16 0.088(10) 0.108(11) 0.098(10) 0.024(8) 0.034(8) -0.010(8)
N17 0.069(13) 0.071(11) 0.065(12) 0.000(9) 0.011(10) 0.005(9)
N18 0.055(16) 0.11(2) 0.052(14) 0.000 -0.005(12) 0.000
N19 0.070(13) 0.063(10) 0.071(11) -0.004(8) 0.031(10) -0.005(9)
N20 0.049(15) 0.09(2) 0.082(19) 0.000 0.019(14) 0.000
C1 0.081(18) 0.076(15) 0.10(2) 0.001(14) 0.056(17) 0.003(14)
C2 0.069(15) 0.056(12) 0.070(14) -0.013(10) 0.019(12) -0.004(11)
C4 0.095(19) 0.061(13) 0.083(16) -0.016(11) 0.058(15) -0.016(12)
C5 0.051(15) 0.12(2) 0.11(2) 0.006(18) 0.011(15) -0.006(15)
C6 0.090(18) 0.085(17) 0.060(13) 0.020(12) 0.037(13) 0.035(14)
C7 0.089(18) 0.050(12) 0.087(17) -0.003(11) 0.038(15) 0.005(11)
C8 0.120(14) 0.073(15) 0.045(11) 0.014(11) 0.010(13) -0.006(14)
C9 0.102(19) 0.070(14) 0.041(11) 0.001(9) 0.030(12) -0.002(13)
C10 0.076(16) 0.11(2) 0.041(11) -0.023(12) 0.003(11) 0.011(14)
C25 0.090(18) 0.091(17) 0.037(11) -0.007(11) 0.011(11) 0.000(14)
C32 0.044(13) 0.13(2) 0.11(2) 0.048(19) 0.030(14) 0.014(15)
C33 0.08(2) 0.09(2) 0.11(2) 0.028(17) 0.036(18) 0.009(15)

loop_
_atom_type_symbol
_atom_type_description
_atom_type_scat_dispersion_real
_atom_type_scat_dispersion_imag
_atom_type_scat_source
C C 0.0033 0.0016 'International Tables Vol C Tables 4.2.6.8 and 6.1.1.4'
H H 0.0000 0.0000 'International Tables Vol C Tables 4.2.6.8 and 6.1.1.4'
As As 0.0499 2.0058 'International Tables Vol C Tables 4.2.6.8 and 6.1.1.4'
Cl Cl 0.1484 0.1585 'International Tables Vol C Tables 4.2.6.8 and 6.1.1.4'
N N 0.0061 0.0033 'International Tables Vol C Tables 4.2.6.8 and 6.1.1.4'
O O 0.0106 0.0060 'International Tables Vol C Tables 4.2.6.8 and 6.1.1.4'
Ru Ru -1.2594 0.8363 'International Tables Vol C Tables 4.2.6.8 and 6.1.1.4'
W W -0.8490 6.8722 'International Tables Vol C Tables 4.2.6.8 and 6.1.1.4'

loop_
_geom_angle_atom_site_label_1
_geom_angle_atom_site_label_2
_geom_angle_atom_site_label_3
_geom_angle
_geom_angle_site_symmetry_1
_geom_angle_site_symmetry_3
O12 W1 O11 73.7(6) . .
O13 W1 O11 72.9(6) . .
O13 W1 O12 87.3(6) . .
O16 W1 O11 85.8(5) . .
O16 W1 O12 159.3(6) . .
O16 W1 O13 89.9(7) . .
O16 W1 O33 85.8(8) . .
O33 W1 O11 86.4(6) . .
O33 W1 O12 89.6(8) . .
O33 W1 O13 159.1(7) . .
O41 W1 O11 168.0(6) . .
O41 W1 O12 97.7(7) . .
O41 W1 O13 98.7(7) . .
O41 W1 O16 103.0(7) . .
O41 W1 O33 102.2(8) . .
O14 W2 O14 90.1(9) 4_575 .
O14 W2 O16 157.9(6) 4_575 4_575
O14 W2 O16 88.2(7) . 4_575
O14 W2 O16 88.2(7) 4_575 .
O14 W2 O16 157.9(6) . .
O14 W2 O26 73.3(5) 4_575 .
O14 W2 O26 73.3(5) . .
O16 W2 O16 85.2(10) 4_575 .
O16 W2 O26 85.1(5) . .
O16 W2 O26 85.1(5) 4_575 .
O40 W2 O14 99.7(9) . 4_575
O40 W2 O14 99.7(9) . .
O40 W2 O16 102.3(9) . 4_575
O40 W2 O16 102.3(9) . .
O40 W2 O26 169.8(12) . .
O5 W3 O6 84.9(6) . .
O5 W3 O11 83.5(6) . .
O6 W3 O11 86.1(6) . .
O8 W3 O5 88.6(6) . .
O8 W3 O6 158.9(6) . .
O8 W3 O11 73.3(5) . .
O13 W3 O5 155.6(6) . .
O13 W3 O6 89.6(7) . .
O13 W3 O8 88.1(6) . .
O13 W3 O11 72.4(5) . .
O29 W3 O5 103.3(7) . .
O29 W3 O6 102.0(7) . .
O29 W3 O8 99.0(6) . .
O29 W3 O11 169.8(6) . .
O29 W3 O13 101.1(7) . .
O2 W4 O11 86.0(5) . .
O3 W4 O2 85.2(8) . .
O3 W4 O11 85.2(7) . .
O3 W4 O12 89.7(8) . .
O8 W4 O2 87.4(6) . .
O8 W4 O3 157.8(7) . .
O8 W4 O11 73.4(5) . .
O8 W4 O12 89.6(6) . .
O12 W4 O2 158.7(6) . .
O12 W4 O11 73.0(5) . .
O28 W4 O2 100.9(7) . .
O28 W4 O3 102.2(8) . .
O28 W4 O8 99.7(7) . .
O28 W4 O11 170.1(6) . .
O28 W4 O12 100.3(7) . .
O6 W5 O9 87.4(7) . .
O6 W5 O14 87.4(6) . 4_575
O6 W5 O19 157.4(7) . .
O6 W5 O26 84.6(6) . .
O9 W5 O14 159.2(6) . 4_575
O9 W5 O19 89.0(8) . .
O9 W5 O26 86.9(7) . .
O14 W5 O26 72.6(7) 4_575 .
O19 W5 O14 88.1(8) . 4_575
O19 W5 O26 73.0(6) . .
O42 W5 O6 101.3(8) . .
O42 W5 O9 100.6(7) . .
O42 W5 O14 100.2(7) . 4_575
O42 W5 O19 101.3(8) . .
O42 W5 O26 170.6(6) . .
O1 W6 O1 85.1(9) 4_575 .
O2 W6 O1 154.5(6) 4_575 4_575
O2 W6 O1 88.7(6) 4_575 .
O2 W6 O1 154.5(6) . .
O2 W6 O1 88.7(6) . 4_575
O2 W6 O2 86.4(8) 4_575 .
O25 W6 O1 103.0(7) . .
O25 W6 O1 103.0(7) . 4_575
O25 W6 O2 102.5(7) . .
O25 W6 O2 102.5(7) . 4_575
O4 W7 O9 174.9(6) . .
O4 W7 O39 92.5(6) . .
O5 W7 O4 92.7(6) . .
O5 W7 O9 88.1(7) . .
O5 W7 O21 173.8(7) . .
O5 W7 O39 94.6(7) . .
O9 W7 O39 92.4(6) . .
O21 W7 O4 87.7(6) . .
O21 W7 O9 90.9(7) . .
O21 W7 O39 91.5(7) . .
O1 W8 O17 87.0(6) 4_575 .
O7 W8 O1 86.8(5) . 4_575
O7 W8 O17 75.0(5) . .
O10 W8 O1 84.0(7) . 4_575
O10 W8 O7 158.8(7) . .
O10 W8 O17 85.5(7) . .
O15 W8 O1 159.5(7) . 4_575
O15 W8 O7 90.3(6) . .
O15 W8 O10 91.7(8) . .
O15 W8 O17 72.7(5) . .
O20 W8 O1 101.7(7) . 4_575
O20 W8 O7 98.4(7) . .
O20 W8 O10 102.1(8) . .
O20 W8 O15 98.8(7) . .
O20 W8 O17 168.9(6) . .
O4 W9 O7 88.2(5) . .
O4 W9 O17 83.7(6) . .
O4 W9 O24 85.4(6) . .
O7 W9 O17 74.2(6) . .
O18 W9 O4 155.6(7) . .
O18 W9 O7 89.1(6) . .
O18 W9 O17 72.2(6) . .
O18 W9 O24 88.5(7) . .
O24 W9 O7 159.0(6) . .
O24 W9 O17 85.3(5) . .
O36 W9 O4 101.1(7) . .
O36 W9 O7 100.2(7) . .
O36 W9 O17 172.6(6) . .
O36 W9 O18 103.3(7) . .
O36 W9 O24 100.7(7) . .
O21 W10 O23 86.3(7) . .
O21 W10 O24 87.5(7) . .
O21 W10 O27 83.1(9) . .
O21 W10 O31 155.5(7) . .
O24 W10 O23 83.5(5) . .
O24 W10 O27 154.4(7) . .
O27 W10 O23 72.2(5) . .
O31 W10 O23 71.1(6) . .
O31 W10 O24 80.8(8) . .
O31 W10 O27 98.3(9) . .
O37 W10 O21 100.2(9) . .
O37 W10 O23 172.8(8) . .
O37 W10 O24 99.9(7) . .
O37 W10 O27 105.2(8) . .
O37 W10 O31 103.0(8) . .
O31 W11 O23 71.0(5) . .
O31 W11 O23 71.0(5) 4_575 .
O31 W11 O31 100.8(10) . 4_575
O32 W11 O23 85.5(6) 4_575 .
O32 W11 O23 85.5(6) . .
O32 W11 O31 82.0(8) . .
O32 W11 O31 153.7(7) 4_575 .
O32 W11 O31 82.0(8) 4_575 4_575
O32 W11 O31 153.7(7) . 4_575
O32 W11 O32 84.5(10) 4_575 .
O35 W11 O23 170.3(9) . .
O35 W11 O31 103.2(7) . 4_575
O35 W11 O31 103.2(7) . .
O35 W11 O32 101.6(7) . 4_575
O35 W11 O32 101.6(7) . .
O15 W12 O17 72.5(6) . .
O18 W12 O15 86.1(7) . .
O18 W12 O17 72.6(6) . .
O22 W12 O15 89.2(8) . .
O22 W12 O17 85.9(7) . .
O22 W12 O18 158.4(8) . .
O30 W12 O15 97.6(7) . .
O30 W12 O17 166.6(7) . .
O30 W12 O18 98.2(7) . .
O30 W12 O22 103.3(8) . .
O30 W12 O32 103.0(8) . .
O32 W12 O15 159.4(6) . .
O32 W12 O17 87.1(6) . .
O32 W12 O18 90.7(7) . .
O32 W12 O22 86.3(8) . .
O34 Ru1 Cl1 179.8(6) . .
O34 Ru1 N1 86.7(9) . .
O34 Ru1 N5 86.3(9) . 4_565
O34 Ru1 N7 83.4(8) . .
O34 Ru1 N9 84.8(10) . .
N1 Ru1 Cl1 93.6(7) . .
N1 Ru1 N7 170.0(8) . .
N1 Ru1 N9 97.6(8) . .
N5 Ru1 Cl1 93.7(6) 4_565 .
N5 Ru1 N1 83.8(8) 4_565 .
N5 Ru1 N7 95.0(8) 4_565 .
N5 Ru1 N9 170.9(9) 4_565 .
N7 Ru1 Cl1 96.4(6) . .
N9 Ru1 Cl1 95.3(7) . .
N9 Ru1 N7 82.1(8) . .
O34 Ru2 Cl2 177.1(6) . .
O34 Ru2 N3 86.2(8) . 4_565
O34 Ru2 N3 86.2(8) . .
O34 Ru2 N4 84.8(7) . .
O34 Ru2 N4 84.8(7) . 4_565
N3 Ru2 Cl2 95.7(7) . .
N3 Ru2 Cl2 95.7(7) 4_565 .
N3 Ru2 N3 97.1(10) 4_565 .
N3 Ru2 N4 83.6(7) 4_565 .
N3 Ru2 N4 170.9(9) 4_565 4_565
N3 Ru2 N4 170.9(9) . .
N3 Ru2 N4 83.6(7) . 4_565
N4 Ru2 Cl2 93.2(6) . .
N4 Ru2 Cl2 93.2(6) 4_565 .
N4 Ru2 N4 94.2(10) 4_565 .
O38 Ru3 Cl4 177.6(6) . .
O38 Ru3 N12 86.1(7) . 4_575
O38 Ru3 N12 86.1(7) . .
O38 Ru3 N14 83.5(7) . .
O38 Ru3 N14 83.5(7) . 4_575
N12 Ru3 Cl4 92.2(6) . .
N12 Ru3 Cl4 92.2(6) 4_575 .
N12 Ru3 N12 91.9(10) . 4_575
N12 Ru3 N14 83.8(8) . 4_575
N12 Ru3 N14 83.8(8) 4_575 .
N12 Ru3 N14 169.0(9) 4_575 4_575
N12 Ru3 N14 169.0(9) . .
N14 Ru3 Cl4 98.0(7) 4_575 .
N14 Ru3 Cl4 98.0(7) . .
N14 Ru3 N14 98.7(12) 4_575 .
O38 Ru4 Cl3 178.9(7) . .
O38 Ru4 N11 86.1(8) . .
O38 Ru4 N15 85.5(8) . 4_575
O38 Ru4 N17 86.3(7) . .
O38 Ru4 N19 82.1(8) . .
N11 Ru4 Cl3 93.0(6) . .
N11 Ru4 N15 84.6(8) . 4_575
N11 Ru4 N17 91.5(8) . .
N15 Ru4 Cl3 93.8(7) 4_575 .
N15 Ru4 N17 171.2(9) 4_575 .
N17 Ru4 Cl3 94.3(6) . .
N19 Ru4 Cl3 98.8(6) . .
N19 Ru4 N11 168.1(8) . .
N19 Ru4 N15 96.4(8) . 4_575
N19 Ru4 N17 85.8(8) . .
O17 As1 O17 95.4(8) . 4_575
O17 As1 O23 98.0(6) 4_575 .
O17 As1 O23 98.0(6) . .
O11 As2 O11 97.1(9) . 4_575
O11 As2 O26 98.3(6) 4_575 .
O11 As2 O26 98.3(6) . .
W6 O1 W8 145.5(7) . 4_575
W6 O2 W4 141.2(8) . .
W4 O3 W4 152.6(13) . 4_575
W7 O4 W9 147.3(8) . .
W7 O5 W3 148.5(8) . .
W5 O6 W3 151.3(8) . .
W8 O7 W9 118.5(7) . .
W4 O8 W3 121.0(7) . .
W5 O9 W7 148.6(10) . .
W8 O10 W8 153.2(11) 4_575 .
W1 O11 W3 93.5(5) . .
W1 O11 W4 93.5(5) . .
W3 O11 W4 92.3(5) . .
As2 O11 W1 133.7(7) . .
As2 O11 W3 116.5(7) . .
As2 O11 W4 117.8(6) . .
W4 O12 W1 119.8(8) . .
W3 O13 W1 121.2(7) . .
W2 O14 W5 121.8(7) . 4_575
W8 O15 W12 121.4(7) . .
W1 O16 W2 151.9(8) . .
W8 O17 W9 92.2(5) . .
W12 O17 W8 93.4(5) . .
W12 O17 W9 93.3(5) . .
As1 O17 W8 118.9(7) . .
As1 O17 W9 115.3(6) . .
As1 O17 W12 134.1(7) . .
W9 O18 W12 121.9(8) . .
W5 O19 W5 122.0(10) . 4_575
W10 O21 W7 147.8(9) . .
W12 O22 W12 148.2(13) . 4_575
W10 O23 W10 91.5(6) 4_575 .
W11 O23 W10 92.3(6) . .
W11 O23 W10 92.3(6) . 4_575
As1 O23 W10 118.2(6) . 4_575
As1 O23 W10 118.2(6) . .
As1 O23 W11 134.0(9) . .
W10 O24 W9 152.0(8) . .
W2 O26 W5 92.2(5) . .
W2 O26 W5 92.2(5) . 4_575
W5 O26 W5 92.0(7) . 4_575
As2 O26 W2 132.4(12) . .
As2 O26 W5 119.1(7) . 4_575
As2 O26 W5 119.1(7) . .
W10 O27 W10 123.6(9) . 4_575
W10 O31 W11 123.7(6) . .
W12 O32 W11 151.8(9) . .
W1 O33 W1 150.3(12) 4_575 .
Ru1 O34 Ru1 121.8(13) 4_565 .
Ru1 O34 Ru2 119.1(6) 4_565 .
Ru1 O34 Ru2 119.1(6) . .
Ru3 O38 Ru4 119.7(6) . 4_575
Ru3 O38 Ru4 119.7(6) . .
Ru4 O38 Ru4 120.1(12) . 4_575
N3 N1 Ru1 116.9(13) . .
C7 N1 Ru1 139(2) . .
C7 N1 N3 104(2) . .
C6 N2 C7 112.1(17) . .
N1 N3 Ru2 114.4(14) . .
C6 N3 Ru2 133.2(19) . .
C6 N3 N1 112.2(18) . .
N5 N4 Ru2 115.1(14) . .
C9 N4 Ru2 134.1(19) . .
C9 N4 N5 110.7(19) . .
N4 N5 Ru1 117.0(13) . 4_565
C8 N5 Ru1 140(2) . 4_565
C8 N5 N4 103(2) . .
C9 N6 C8 106(2) . .
N7 N7 Ru1 117.2(5) 4_565 .
N7 N7 C10 107.0(12) 4_565 .
C10 N7 Ru1 135.4(15) . .
C10 N8 C10 106(2) 4_565 .
N9 N9 Ru1 116.7(7) 4_565 .
C5 N9 Ru1 136(2) . .
C5 N9 N9 106.7(19) . 4_565
C5 N10 C5 110(4) . 4_565
N12 N11 Ru4 114.2(13) . .
C1 N11 Ru4 140(2) . .
C1 N11 N12 105(2) . .
N11 N12 Ru3 117.1(13) . .
C2 N12 Ru3 135.8(19) . .
C2 N12 N11 107.1(19) . .
C1 N13 C2 108(2) . .
N15 N14 Ru3 118.7(15) . .
C32 N14 Ru3 134(2) . .
C32 N14 N15 106(3) . .
N14 N15 Ru4 114.3(15) . 4_575
C33 N15 Ru4 139(2) . 4_575
C33 N15 N14 107(3) . .
C32 N16 C33 106(3) . .
N17 N17 Ru4 116.3(5) 4_575 .
C25 N17 Ru4 135.3(18) . .
C25 N17 N17 107.1(15) . 4_575
C25 N18 C25 107(3) . 4_575
N19 N19 Ru4 116.9(5) 4_575 .
C4 N19 Ru4 135.0(16) . .
C4 N19 N19 108.0(13) . 4_575
C4 N20 C4 107(3) . 4_575
N11 C1 N13 112(3) . .
N12 C2 N13 108(2) . .
N19 C4 N20 108(2) . .
N10 C5 N9 108(3) . .
N3 C6 N2 102.2(19) . .
N1 C7 N2 110(2) . .
N5 C8 N6 111(2) . .
N4 C9 N6 109(3) . .
N8 C10 N7 110(2) . .
N17 C25 N18 110(2) . .
N16 C32 N14 109(3) . .
N15 C33 N16 112(3) . .

loop_
_geom_bond_atom_site_label_1
_geom_bond_atom_site_label_2
_geom_bond_distance
_geom_bond_site_symmetry_2
W1 O11 2.281(13) .
W1 O12 1.940(14) .
W1 O13 1.928(14) .
W1 O16 1.895(15) .
W1 O33 1.900(5) .
W1 O41 1.697(16) .
W2 O14 1.901(15) .
W2 O14 1.901(15) 4_575
W2 O16 1.904(15) 4_575
W2 O16 1.904(15) .
W2 O26 2.33(2) .
W2 O40 1.71(2) .
W3 O5 1.932(14) .
W3 O6 1.948(15) .
W3 O8 1.927(14) .
W3 O11 2.311(13) .
W3 O13 1.911(15) .
W3 O29 1.708(14) .
W4 O2 1.950(14) .
W4 O3 1.910(5) .
W4 O8 1.907(14) .
W4 O11 2.318(14) .
W4 O12 1.933(14) .
W4 O28 1.726(16) .
W5 O6 1.877(16) .
W5 O9 1.895(14) .
W5 O14 1.940(14) 4_575
W5 O19 1.916(10) .
W5 O26 2.330(14) .
W5 O42 1.688(16) .
W6 O1 1.908(14) 4_575
W6 O1 1.908(14) .
W6 O2 1.906(12) 4_575
W6 O2 1.906(12) .
W6 O25 1.65(2) .
W7 O4 1.896(12) .
W7 O5 1.869(15) .
W7 O9 1.900(14) .
W7 O21 1.896(17) .
W7 O39 1.985(16) .
W8 O1 1.939(13) 4_575
W8 O7 1.926(15) .
W8 O10 1.900(5) .
W8 O15 1.896(15) .
W8 O17 2.308(15) .
W8 O20 1.705(15) .
W9 O4 1.903(13) .
W9 O7 1.956(15) .
W9 O17 2.320(14) .
W9 O18 1.900(16) .
W9 O24 1.916(14) .
W9 O36 1.679(15) .
W10 O21 1.875(17) .
W10 O23 2.324(12) .
W10 O24 1.888(14) .
W10 O27 1.889(8) .
W10 O31 1.881(12) .
W10 O37 1.692(18) .
W11 O23 2.31(2) .
W11 O31 1.910(12) .
W11 O31 1.910(12) 4_575
W11 O32 1.905(16) .
W11 O32 1.905(16) 4_575
W11 O35 1.67(3) .
W12 O15 1.938(15) .
W12 O17 2.284(14) .
W12 O18 1.929(17) .
W12 O22 1.912(6) .
W12 O30 1.730(16) .
W12 O32 1.888(16) .
Ru1 Cl1 2.393(8) .
Ru1 O34 1.855(12) .
Ru1 N1 2.04(2) .
Ru1 N5 2.04(2) 4_565
Ru1 N7 2.073(19) .
Ru1 N9 2.05(2) .
Ru2 Cl2 2.371(13) .
Ru2 O34 1.90(2) .
Ru2 N3 2.081(18) 4_565
Ru2 N3 2.081(18) .
Ru2 N4 2.090(17) 4_565
Ru2 N4 2.090(17) .
Ru3 Cl4 2.378(12) .
Ru3 O38 1.87(2) .
Ru3 N12 2.062(19) .
Ru3 N12 2.062(19) 4_575
Ru3 N14 2.09(2) 4_575
Ru3 N14 2.09(2) .
Ru4 Cl3 2.389(7) .
Ru4 O38 1.874(11) .
Ru4 N11 2.076(19) .
Ru4 N15 2.10(2) 4_575
Ru4 N17 2.10(2) .
Ru4 N19 2.07(2) .
As1 O17 1.808(14) .
As1 O17 1.808(14) 4_575
As1 O23 1.814(19) .
As2 O11 1.809(13) .
As2 O11 1.809(13) 4_575
As2 O26 1.818(16) .
N1 N3 1.45(3) .
N1 C7 1.31(3) .
N2 C6 1.366(17) .
N2 C7 1.370(17) .
N3 C6 1.35(3) .
N4 N5 1.42(3) .
N4 C9 1.27(3) .
N5 C8 1.30(3) .
N6 C8 1.376(18) .
N6 C9 1.34(3) .
N7 N7 1.35(4) 4_565
N7 C10 1.349(17) .
N8 C10 1.338(17) 4_565
N8 C10 1.338(17) .
N9 N9 1.40(5) 4_565
N9 C5 1.33(4) .
N10 C5 1.32(4) .
N10 C5 1.32(4) 4_565
N11 N12 1.44(3) .
N11 C1 1.27(3) .
N12 C2 1.27(3) .
N13 C1 1.29(4) .
N13 C2 1.37(3) .
N14 N15 1.36(3) .
N14 C32 1.31(3) .
N15 C33 1.25(3) .
N16 C32 1.31(4) .
N16 C33 1.31(4) .
N17 N17 1.38(4) 4_575
N17 C25 1.26(3) .
N18 C25 1.32(3) .
N18 C25 1.32(3) 4_575
N19 N19 1.37(4) 4_575
N19 C4 1.33(3) .
N20 C4 1.36(3) 4_575
N20 C4 1.36(3) .

loop_
_smtbx_masks_void_nr
_smtbx_masks_void_average_x
_smtbx_masks_void_average_y
_smtbx_masks_void_average_z
_smtbx_masks_void_volume
_smtbx_masks_void_count_electrons
1 0.500 -0.973 0.000 2048.0 643.2
